data_7712417
loop_
_publ_author_name
'Essien, Nsikak B.'
'Galv\'acsi , Antal Tam\'as'
'K\'allay, Csilla'
'Al-Hilaly, Youssra Kareem'
'Gonzalez-Mendez, Ramon'
'Akien, Geoffrey'
'Tizzard, Graham J.'
'Coles, Simon'
'Besora, Maria'
'Kostakis, George E.'

_publ_section_title
;
 Fluorine-based Zn salan complexes
;
_journal_name_full 'Dalton Transactions'
_journal_paper_doi 10.1039/D2DT04082D
_journal_year 2023
_chemical_absolute_configuration syn
_chemical_formula_moiety 'C40 H44 F4 N4 O4 Zn2, 2(H2 O)'
_chemical_formula_sum 'C40 H48 F4 N4 O6 Zn2'
_chemical_formula_weight 887.56
_space_group_crystal_system triclinic
_space_group_IT_number 1
_space_group_name_Hall 'P 1'
_space_group_name_H-M_alt 'P 1'
_atom_sites_solution_hydrogens mixed
_atom_sites_solution_primary dual
_audit_creation_date 2022-06-29
_audit_creation_method
;
Olex2 1.3-ac4
(compiled 2020.11.27 svn.r5f609507 for Rigaku Oxford Diffraction, GUI svn.r6214)
;
_audit_update_record
;
2022-12-20 deposited with the CCDC.	2023-02-24 downloaded from the CCDC.
;
_cell_angle_alpha 64.867(6)
_cell_angle_beta 75.150(6)
_cell_angle_gamma 78.068(5)
_cell_formula_units_Z 1
_cell_length_a 8.1202(5)
_cell_length_b 10.6670(5)
_cell_length_c 12.4761(8)
_cell_measurement_reflns_used 25493
_cell_measurement_temperature 100.01(10)
_cell_measurement_theta_max 66.8650
_cell_measurement_theta_min 5.6320
_cell_volume 939.73(11)
_computing_cell_refinement 'CrysAlisPro 1.171.42.58a (Rigaku OD, 2022)'
_computing_data_collection 'CrysAlisPro 1.171.42.58a (Rigaku OD, 2022)'
_computing_data_reduction 'CrysAlisPro 1.171.42.58a (Rigaku OD, 2022)'
_computing_molecular_graphics 'Olex2 1.3-ac4 (Dolomanov et al., 2009)'
_computing_publication_material 'Olex2 1.3-ac4 (Dolomanov et al., 2009)'
_computing_structure_refinement 'SHELXL 2016/6 (Sheldrick, 2015)'
_computing_structure_solution 'SHELXT  (Sheldrick, 2015)'
_diffrn_ambient_environment N~2~
_diffrn_ambient_temperature 100.01(10)
_diffrn_detector 'CCD plate'
_diffrn_measured_fraction_theta_full 0.989
_diffrn_measured_fraction_theta_max 0.989
_diffrn_measurement_details
;
List of Runs (angles in degrees, time in seconds):

  # Type    Start    End  Width  t~exp~   \w     \q     \k     \f   Frames
#--------------------------------------------------------------------------
  1  \w     14.00  89.00   1.00    1.00    --    0.00  30.00 -90.00   75
  2  \w    -77.00  -5.00   1.00    1.00    --    0.00  30.00 -90.00   72
  3  \w   -175.00-137.00   1.00    1.00    --  -87.00  12.00-150.17   38
  4  \w   -160.00-133.00   1.00    1.00    --  -87.00  60.00  -9.76   27
  5  \w   -111.00 -76.00   1.00    1.00    --  -87.00  60.00  -9.76   35
  6  \w    -46.00 -19.00   1.00    1.00    --  -87.00  60.00  -9.76   27
  7  \w   -159.00 -88.00   1.00    1.00    --  -87.00  60.00 109.71   71
  8  \w   -141.00 -75.00   1.00    1.00    --  -87.00  50.00  30.00   66
  9  \w   -153.00-103.00   1.00    1.00    --  -87.00  40.00  90.00   50
 10  \w    -75.00 -30.00   1.00    1.00    --  -87.00  40.00  90.00   45
 11  \w   -176.00-121.00   1.00    1.00    --  -87.00  60.00  71.73   55
 12  \w    -58.00   1.00   1.00    1.00    --  -87.00  60.00  71.73   59
 13  \w   -175.00-137.00   1.00    1.00    --  -87.00  60.00 -34.01   38
 14  \w   -122.00 -46.00   1.00    1.00    --  -87.00  60.00 -34.01   76
 15  \w   -174.00 -67.00   1.00    1.00    --  -87.00  30.00-120.00  107
 16  \w   -113.00  -1.00   1.00    1.00    --  -87.00  12.00-150.17  112
 17  \w    -46.00 -19.00   1.00    1.00    --  -87.00  60.00-106.92   27
 18  \w   -173.00-119.00   1.00    1.00    --  -87.00  60.00-161.23   54
 19  \w   -161.00 -76.00   1.00    1.00    --  -87.00  60.00-106.92   85
 20  \w   -164.00-138.00   1.00    1.00    --  -87.00  27.00-153.00   26
 21  \w    -71.00 -45.00   1.00    1.00    --  -87.00  10.00 -60.00   26
 22  \w   -162.00-136.00   1.00    1.00    --  -87.00  40.00 -30.00   26
 23  \w   -163.00-137.00   1.00    1.00    --  -87.00  10.00 -60.00   26
 24  \w    -84.00 -59.00   1.00    1.00    --    5.00  50.00  60.00   25
 25  \w   -111.00 -85.00   1.00    1.00    --  -87.00  40.00 -60.00   26
 26  \w   -117.00 -91.00   1.00    1.00    --  -87.00  58.00 149.86   26
 27  \w    -39.00   0.00   1.00    1.00    --  -87.00  30.00 150.00   39
 28  \w   -156.00-130.00   1.00    1.00    --  -87.00  40.00-180.00   26
 29  \w   -171.00-145.00   1.00    1.00    --  -87.00  58.00 149.86   26
 30  \w   -102.00 -76.00   1.00    1.00    --  -87.00  30.00 150.00   26
 31  \w    -40.00 -14.00   1.00    1.00    --  -87.00  58.00 149.86   26
 32  \w    -81.00 -55.00   1.00    1.00    --  -87.00  50.00 -90.00   26
 33  \w    -29.00  -3.00   1.00    1.00    --  -87.00  50.00 -90.00   26
 34  \w    -59.00 -33.00   1.00    1.00    --  -87.00  42.00 120.95   26
 35  \w   -143.00-117.00   1.00    1.00    --  -87.00  50.00   0.00   26
 36  \w   -158.00-117.00   1.00    1.00    --  -87.00  42.00 120.95   41
 37  \w    -89.00  89.00   1.00    1.00    --    0.00  10.00 120.00  178
 38  \w    -89.00  89.00   1.00    1.00    --    0.00  20.00-120.00  178
 39  \w    -89.00  89.00   1.00    1.00    --    0.00  50.00-180.00  178
 40  \w   -176.00 -22.00   1.00    1.00    --  -87.00  58.00 140.53  154
 41  \w   -176.00   2.00   1.00    1.00    --  -87.00   0.00  30.00  178
 42  \w     13.00  59.00   1.00    1.00    --  -30.00  53.00-119.47   46
 43  \w   -110.00 -84.00   1.00    1.00    --  -30.00  53.00-119.47   26
 44  \w      3.00  43.00   1.00    1.00    --  -46.00  56.00 179.68   40
 45  \w     10.00  35.00   1.00    1.00    --  -54.00  60.00  33.46   25
 46  \w   -110.00 -84.00   1.00    1.00    --  -58.00  58.00  58.43   26
 47  \w      0.00  29.00   1.00    1.00    --  -58.00  49.00 -29.09   29
 48  \w      6.00  31.00   1.00    1.00    --  -58.00  58.00  58.43   25
 49  \w     -3.00  23.00   1.00    1.00    --  -66.00  45.00 126.07   26
 50  \w    -11.00  15.00   1.00    1.00    --  -74.00  60.00-164.07   26
 51  \w    -10.00  15.00   1.00    1.00    --  -74.00  60.00 102.72   25
 52  \w    -12.00  14.00   1.00    1.00    --  -74.00  53.00 -73.55   26
 53  \w    -11.00  15.00   1.00    1.00    --  -74.00  58.00  26.08   26
 54  \w    -15.00  11.00   1.00    1.00    --  -78.00  57.00 -77.01   26
 55  \w    -16.00  10.00   1.00    1.00    --  -78.00  55.00 136.76   26
 56  \w    -20.00   6.00   1.00    1.00    --  -82.00  54.00-132.78   26
 57  \w    -24.00   2.00   1.00    1.00    --  -87.00  50.00-120.00   26
 58  \w   -134.00-108.00   1.00    1.00    --  -87.00  50.00-120.00   26
 59  \w    -56.00 -10.00   1.00    1.00    --  -87.00  30.00 -90.00   46
 60  \w    -43.00   2.00   1.00    1.00    --  -87.00  54.00 -95.65   45
 61  \w   -172.00-146.00   1.00    1.00    --  -87.00  50.00   0.00   26
 62  \w    -42.00   0.00   1.00    1.00    --  -87.00  50.00 -30.00   42
 63  \w    -27.00   1.00   1.00    1.00    --  -87.00  50.00-180.00   28
 64  \w    -96.00 -70.00   1.00    1.00    --  -87.00  26.00 106.66   26
 65  \w   -158.00-115.00   1.00    1.00    --  -87.00  26.00 106.66   43
 66  \w    -38.00  -5.00   1.00    1.00    --  -87.00  50.00   0.00   33
 67  \w    -28.00   1.00   1.00    1.00    --  -87.00  50.00 120.00   29
 68  \w    -35.00   2.00   1.00    1.00    --  -87.00  53.00 -53.72   37
 69  \w   -119.00 -94.00   1.00    1.00    --  -87.00  53.00 -53.72   25
 70  \w   -109.00 -83.00   1.00    1.00    --  -87.00  50.00  90.00   26
 71  \w   -147.00-103.00   1.00    1.00    --  -87.00  20.00 -30.00   44
 72  \w    -41.00   2.00   1.00    1.00    --  -87.00  60.00  25.99   43
 73  \w    -27.00  -1.00   1.00    1.00    --  -87.00  50.00 150.00   26
 74  \w    -74.00 -48.00   1.00    1.00    --  -87.00  50.00 150.00   26
 75  \w   -138.00-112.00   1.00    1.00    --  -87.00  60.00  25.99   26
 76  \w    -37.00   0.00   1.00    1.00    --  -87.00  50.00-150.00   37
 77  \w    -28.00  -2.00   1.00    1.00    --  -87.00  50.00  90.00   26
 78  \w    -42.00 -10.00   1.00    1.00    --  -87.00  20.00 -30.00   32
 79  \w    -89.00  89.00   1.00    1.00    --    0.00   0.00   0.00  178
 80  \w    -89.00  89.00   1.00    1.00    --    0.00   0.00 -30.00  178
 81  \w    -89.00  89.00   1.00    1.00    --    0.00   0.00-180.00  178
 82  \w    -89.00  89.00   1.00    1.00    --    0.00   0.00-150.00  178
 83  \w    -89.00  89.00   1.00    1.00    --    0.00   0.00-120.00  178
 84  \w    -89.00  89.00   1.00    1.00    --    0.00   0.00 -90.00  178
 85  \w    -89.00  89.00   1.00    1.00    --    0.00   0.00 -60.00  178
 86  \w   -107.00  71.00   1.00    1.00    --  -18.00  55.00 179.70  178
 87  \w   -119.00  59.00   1.00    1.00    --  -30.00  53.00-119.47  178
 88  \w   -131.00  47.00   1.00    1.00    --  -42.00  54.00 171.20  178
 89  \w     21.00  47.00   1.00    1.00    --  -42.00  57.00-142.70   26
 90  \w     -3.00  23.00   1.00    1.00    --  -66.00  56.00  95.62   26
;
_diffrn_measurement_device 'four-circle diffractometer'
_diffrn_measurement_device_type 'XtaLAB AFC11 (RCD3): quarter-chi single'
_diffrn_measurement_method '\w scans'
_diffrn_orient_matrix_type 'CrysAlisPro convention (1999,Acta A55,543-557)'
_diffrn_orient_matrix_UB_11 -0.1220360000
_diffrn_orient_matrix_UB_12 0.0437942000
_diffrn_orient_matrix_UB_13 0.0982055000
_diffrn_orient_matrix_UB_21 0.1287029000
_diffrn_orient_matrix_UB_22 -0.0765402000
_diffrn_orient_matrix_UB_23 0.0853615000
_diffrn_orient_matrix_UB_31 0.0868047000
_diffrn_orient_matrix_UB_32 0.1340184000
_diffrn_orient_matrix_UB_33 -0.0486109000
_diffrn_radiation_monochromator mirror
_diffrn_radiation_probe x-ray
_diffrn_radiation_type 'Cu K\a'
_diffrn_radiation_wavelength 1.54184
_diffrn_reflns_av_R_equivalents 0.0468
_diffrn_reflns_av_unetI/netI 0.0331
_diffrn_reflns_Laue_measured_fraction_full 0.989
_diffrn_reflns_Laue_measured_fraction_max 0.989
_diffrn_reflns_limit_h_max 9
_diffrn_reflns_limit_h_min -9
_diffrn_reflns_limit_k_max 12
_diffrn_reflns_limit_k_min -12
_diffrn_reflns_limit_l_max 14
_diffrn_reflns_limit_l_min -14
_diffrn_reflns_number 31560
_diffrn_reflns_point_group_measured_fraction_full 0.953
_diffrn_reflns_point_group_measured_fraction_max 0.953
_diffrn_reflns_theta_full 67.060
_diffrn_reflns_theta_max 67.060
_diffrn_reflns_theta_min 5.672
_diffrn_source 'Rotating-anode X-ray tube'
_diffrn_source_type 'Rigaku (Cu) X-ray Source'
_exptl_absorpt_coefficient_mu 2.204
_exptl_absorpt_correction_T_max 1.00000
_exptl_absorpt_correction_T_min 0.62914
_exptl_absorpt_correction_type multi-scan
_exptl_absorpt_process_details
;
CrysAlisPro 1.171.42.58a (Rigaku Oxford Diffraction, 2022)
Empirical absorption correction using spherical harmonics,
implemented in SCALE3 ABSPACK scaling algorithm.
;
_exptl_crystal_colour colourless
_exptl_crystal_colour_primary colourless
_exptl_crystal_density_diffrn 1.568
_exptl_crystal_description block
_exptl_crystal_F_000 460
_exptl_crystal_size_max 0.04
_exptl_crystal_size_mid 0.04
_exptl_crystal_size_min 0.02
_refine_diff_density_max 0.394
_refine_diff_density_min -0.334
_refine_diff_density_rms 0.065
_refine_ls_abs_structure_details
;
 Flack x determined using 2832 quotients [(I+)-(I-)]/[(I+)+(I-)]
 (Parsons, Flack and Wagner, Acta Cryst. B69 (2013) 249-259).
;
_refine_ls_abs_structure_Flack 0.00(2)
_refine_ls_extinction_method none
_refine_ls_goodness_of_fit_ref 1.106
_refine_ls_hydrogen_treatment constr
_refine_ls_matrix_type full
_refine_ls_number_parameters 511
_refine_ls_number_reflns 6398
_refine_ls_number_restraints 3
_refine_ls_restrained_S_all 1.106
_refine_ls_R_factor_all 0.0392
_refine_ls_R_factor_gt 0.0377
_refine_ls_shift/su_max 0.000
_refine_ls_shift/su_mean 0.000
_refine_ls_structure_factor_coef Fsqd
_refine_ls_weighting_details 'w=1/[\s^2^(Fo^2^)+(0.0736P)^2^+0.1307P] where P=(Fo^2^+2Fc^2^)/3'
_refine_ls_weighting_scheme calc
_refine_ls_wR_factor_gt 0.1027
_refine_ls_wR_factor_ref 0.1048
_reflns_Friedel_coverage 0.927
_reflns_Friedel_fraction_full 0.917
_reflns_Friedel_fraction_max 0.917
_reflns_number_gt 6201
_reflns_number_total 6398
_reflns_threshold_expression 'I > 2\s(I)'
_cod_data_source_file d2dt04082d2.cif
_cod_data_source_block 2RR
_cod_database_code 7712417
_shelx_shelxl_version_number 2016/6
_chemical_oxdiff_formula 'Zn C H O N F'
_shelx_space_group_comment
;
The symmetry employed for this shelxl refinement is uniquely defined
by the following loop, which should always be used as a source of
symmetry information in preference to the above space-group names.
They are only intended as comments.
;
_shelx_estimated_absorpt_t_max 0.957
_shelx_estimated_absorpt_t_min 0.917
_reflns_odcompleteness_completeness 98.84
_reflns_odcompleteness_iscentric 1
_reflns_odcompleteness_theta 66.97
_olex2_refinement_description
;
1. Fixed Uiso
 At 1.2 times of:
  All C(H) groups, All C(H,H) groups, All N(H) groups
 At 1.5 times of:
  All O(H,H) groups
2.a Free rotating group:
 O5(H5A,H5B), O6(H6A,H6B)
2.b Ternary CH refined with riding coordinates:
 N1(H1), N2(H2), N3(H3), N4(H4), C8(H8), C13(H13), C28(H28), C33(H33)
2.c Secondary CH2 refined with riding coordinates:
 C7(H7A,H7B), C9(H9A,H9B), C10(H10A,H10B), C11(H11A,H11B), C12(H12A,H12B),
 C14(H14A,H14B), C27(H27A,H27B), C29(H29A,H29B), C30(H30A,H30B), C31(H31A,H31B),
  C32(H32A,H32B), C34(H34A,H34B)
2.d Aromatic/amide H refined with riding coordinates:
 C3(H3A), C4(H4A), C5(H5), C16(H16), C17(H17), C18(H18), C23(H23), C24(H24),
 C25(H25), C36(H36), C37(H37), C38(H38)
;
_olex2_submission_special_instructions 'No special instructions were received'
_oxdiff_exptl_absorpt_empirical_details
;
Empirical correction (ABSPACK) includes:
- Absorption correction using spherical harmonics
- Frame scaling
;
_oxdiff_exptl_absorpt_empirical_full_max 2.387
_oxdiff_exptl_absorpt_empirical_full_min 0.559

loop_
_space_group_symop_operation_xyz
'x, y, z'

loop_
_atom_site_label
_atom_site_type_symbol
_atom_site_fract_x
_atom_site_fract_y
_atom_site_fract_z
_atom_site_U_iso_or_equiv
_atom_site_adp_type
_atom_site_occupancy
_atom_site_site_symmetry_order
_atom_site_calc_flag
_atom_site_refinement_flags_posn
_atom_site_refinement_flags_adp
_atom_site_refinement_flags_occupancy
_atom_site_disorder_assembly
_atom_site_disorder_group
Zn1 Zn 0.70204(5) 0.48513(5) 0.52445(4) 0.01598(19) Uani 1 1 d . . . . .
Zn2 Zn 0.32642(6) 0.59821(5) 0.47952(4) 0.01620(19) Uani 1 1 d . . . . .
F1 F 0.8758(4) 0.7327(4) 0.1349(3) 0.0298(8) Uani 1 1 d . . . . .
F2 F 0.4444(4) 0.9319(4) 0.4816(3) 0.0268(8) Uani 1 1 d . . . . .
F3 F 0.6152(4) 0.1603(4) 0.5109(3) 0.0267(8) Uani 1 1 d . . . . .
F4 F 0.1072(4) 0.3386(4) 0.8587(3) 0.0298(8) Uani 1 1 d . . . . .
O1 O 0.8479(5) 0.5961(4) 0.3756(4) 0.0191(9) Uani 1 1 d . . . . .
O2 O 0.5168(5) 0.6536(5) 0.5260(4) 0.0172(10) Uani 1 1 d . . . . .
O3 O 0.5156(5) 0.4332(5) 0.4730(4) 0.0168(9) Uani 1 1 d . . . . .
O4 O 0.1700(5) 0.4858(4) 0.6190(4) 0.0191(9) Uani 1 1 d . . . . .
N1 N 0.8790(6) 0.2994(6) 0.5487(5) 0.0179(11) Uani 1 1 d . . . . .
H1 H 0.836080 0.239402 0.520569 0.022 Uiso 1 1 calc R U . . .
N2 N 0.6693(6) 0.4078(5) 0.7139(4) 0.0179(10) Uani 1 1 d . . . . .
H2 H 0.753621 0.444718 0.735936 0.021 Uiso 1 1 calc R U . . .
N3 N 0.3100(6) 0.6552(5) 0.2979(4) 0.0195(10) Uani 1 1 d . . . . .
H3 H 0.248618 0.584910 0.294933 0.023 Uiso 1 1 calc R U . . .
N4 N 0.1688(6) 0.7908(6) 0.4583(5) 0.0183(12) Uani 1 1 d . . . . .
H4 H 0.203202 0.835226 0.504276 0.022 Uiso 1 1 calc R U . . .
C1 C 0.9524(7) 0.5381(7) 0.3025(6) 0.0188(13) Uani 1 1 d . . . . .
C2 C 0.9701(7) 0.6071(7) 0.1790(6) 0.0218(13) Uani 1 1 d . . . . .
C3 C 1.0821(7) 0.5602(7) 0.0962(5) 0.0231(13) Uani 1 1 d . . . . .
H3A H 1.091833 0.613705 0.012038 0.028 Uiso 1 1 calc R U . . .
C4 C 1.1797(8) 0.4326(7) 0.1400(6) 0.0280(15) Uani 1 1 d . . . . .
H4A H 1.255260 0.396112 0.085496 0.034 Uiso 1 1 calc R U . . .
C5 C 1.1669(8) 0.3597(7) 0.2613(6) 0.0225(13) Uani 1 1 d . . . . .
H5 H 1.235667 0.272995 0.290112 0.027 Uiso 1 1 calc R U . . .
C6 C 1.0548(7) 0.4090(7) 0.3452(6) 0.0202(13) Uani 1 1 d . . . . .
C7 C 1.0544(7) 0.3307(7) 0.4773(6) 0.0197(13) Uani 1 1 d . . . . .
H7A H 1.130536 0.242222 0.490090 0.024 Uiso 1 1 calc R U . . .
H7B H 1.100839 0.386469 0.506774 0.024 Uiso 1 1 calc R U . . .
C8 C 0.8805(7) 0.2222(6) 0.6802(5) 0.0207(12) Uani 1 1 d . . . . .
H8 H 0.970740 0.255974 0.699678 0.025 Uiso 1 1 calc R U . . .
C9 C 0.9251(9) 0.0657(7) 0.7132(6) 0.0265(15) Uani 1 1 d . . . . .
H9A H 1.039390 0.047969 0.666516 0.032 Uiso 1 1 calc R U . . .
H9B H 0.840153 0.030755 0.691176 0.032 Uiso 1 1 calc R U . . .
C10 C 0.9263(9) -0.0136(7) 0.8487(6) 0.0309(15) Uani 1 1 d . . . . .
H10A H 0.946548 -0.115104 0.868516 0.037 Uiso 1 1 calc R U . . .
H10B H 1.020571 0.012692 0.869138 0.037 Uiso 1 1 calc R U . . .
C11 C 0.7555(8) 0.0205(6) 0.9228(5) 0.0348(13) Uani 1 1 d . . . . .
H11A H 0.663334 -0.015628 0.908956 0.042 Uiso 1 1 calc R U . . .
H11B H 0.761028 -0.026737 1.009554 0.042 Uiso 1 1 calc R U . . .
C12 C 0.7122(8) 0.1764(6) 0.8898(5) 0.0261(13) Uani 1 1 d . . . . .
H12A H 0.799021 0.211599 0.909857 0.031 Uiso 1 1 calc R U . . .
H12B H 0.599038 0.194779 0.937388 0.031 Uiso 1 1 calc R U . . .
C13 C 0.7082(6) 0.2530(5) 0.7547(5) 0.0222(11) Uani 1 1 d . . . . .
H13 H 0.618086 0.217386 0.736863 0.027 Uiso 1 1 calc R U . . .
C14 C 0.4914(7) 0.4499(7) 0.7683(5) 0.0221(13) Uani 1 1 d . . . . .
H14A H 0.407739 0.423745 0.738090 0.027 Uiso 1 1 calc R U . . .
H14B H 0.473120 0.398931 0.856995 0.027 Uiso 1 1 calc R U . . .
C15 C 0.4610(7) 0.6022(7) 0.7385(6) 0.0198(13) Uani 1 1 d . . . . .
C16 C 0.4135(8) 0.6534(8) 0.8305(6) 0.0260(15) Uani 1 1 d . . . . .
H16 H 0.405595 0.589006 0.912044 0.031 Uiso 1 1 calc R U . . .
C17 C 0.3783(8) 0.7932(8) 0.8064(7) 0.0304(17) Uani 1 1 d . . . . .
H17 H 0.346199 0.824435 0.870505 0.036 Uiso 1 1 calc R U . . .
C18 C 0.3897(8) 0.8882(8) 0.6883(6) 0.0247(14) Uani 1 1 d . . . . .
H18 H 0.365758 0.985475 0.669627 0.030 Uiso 1 1 calc R U . . .
C19 C 0.4370(7) 0.8380(7) 0.5981(6) 0.0198(13) Uani 1 1 d . . . . .
C20 C 0.4731(7) 0.6971(7) 0.6185(5) 0.0177(12) Uani 1 1 d . . . . .
C21 C 0.5565(7) 0.3941(7) 0.3785(6) 0.0192(13) Uani 1 1 d . . . . .
C22 C 0.6071(8) 0.2549(7) 0.3955(6) 0.0219(13) Uani 1 1 d . . . . .
C23 C 0.6498(8) 0.2067(8) 0.3044(7) 0.0284(15) Uani 1 1 d . . . . .
H23 H 0.682380 0.110426 0.321193 0.034 Uiso 1 1 calc R U . . .
C24 C 0.6439(8) 0.3017(8) 0.1884(6) 0.0293(16) Uani 1 1 d . . . . .
H24 H 0.673944 0.271574 0.123683 0.035 Uiso 1 1 calc R U . . .
C25 C 0.5938(8) 0.4424(8) 0.1661(6) 0.0265(14) Uani 1 1 d . . . . .
H25 H 0.588729 0.507519 0.085960 0.032 Uiso 1 1 calc R U . . .
C26 C 0.5506(7) 0.4889(7) 0.2606(5) 0.0198(13) Uani 1 1 d . . . . .
C27 C 0.4923(7) 0.6410(7) 0.2341(5) 0.0236(13) Uani 1 1 d . . . . .
H27A H 0.566495 0.678965 0.262197 0.028 Uiso 1 1 calc R U . . .
H27B H 0.500430 0.694072 0.146085 0.028 Uiso 1 1 calc R U . . .
C28 C 0.2059(7) 0.7947(5) 0.2536(4) 0.0214(11) Uani 1 1 d . . . . .
H28 H 0.084358 0.776057 0.269472 0.026 Uiso 1 1 calc R U . . .
C29 C 0.2533(8) 0.8807(6) 0.1190(5) 0.0276(13) Uani 1 1 d . . . . .
H29A H 0.373445 0.901384 0.099129 0.033 Uiso 1 1 calc R U . . .
H29B H 0.245191 0.825966 0.073682 0.033 Uiso 1 1 calc R U . . .
C30 C 0.1363(8) 1.0161(6) 0.0807(5) 0.0338(13) Uani 1 1 d . . . . .
H30A H 0.017487 0.995691 0.093893 0.041 Uiso 1 1 calc R U . . .
H30B H 0.173190 1.071375 -0.006396 0.041 Uiso 1 1 calc R U . . .
C31 C 0.1409(9) 1.1001(7) 0.1525(6) 0.0313(15) Uani 1 1 d . . . . .
H31A H 0.061154 1.186674 0.128383 0.038 Uiso 1 1 calc R U . . .
H31B H 0.257945 1.126333 0.134829 0.038 Uiso 1 1 calc R U . . .
C32 C 0.0896(8) 1.0144(7) 0.2872(6) 0.0273(15) Uani 1 1 d . . . . .
H32A H 0.094439 1.069365 0.333088 0.033 Uiso 1 1 calc R U . . .
H32B H -0.029712 0.992612 0.305302 0.033 Uiso 1 1 calc R U . . .
C33 C 0.2086(7) 0.8797(6) 0.3262(5) 0.0205(12) Uani 1 1 d . . . . .
H33 H 0.327790 0.904857 0.307083 0.025 Uiso 1 1 calc R U . . .
C34 C -0.0120(7) 0.7594(7) 0.5096(6) 0.0218(14) Uani 1 1 d . . . . .
H34A H -0.042888 0.706142 0.470562 0.026 Uiso 1 1 calc R U . . .
H34B H -0.089368 0.847615 0.493081 0.026 Uiso 1 1 calc R U . . .
C35 C -0.0349(7) 0.6763(7) 0.6432(6) 0.0180(12) Uani 1 1 d . . . . .
C36 C -0.1513(8) 0.7270(7) 0.7231(6) 0.0250(14) Uani 1 1 d . . . . .
H36 H -0.213407 0.816470 0.692072 0.030 Uiso 1 1 calc R U . . .
C37 C -0.1789(8) 0.6503(7) 0.8469(6) 0.0275(15) Uani 1 1 d . . . . .
H37 H -0.257096 0.687922 0.899680 0.033 Uiso 1 1 calc R U . . .
C38 C -0.0919(8) 0.5191(7) 0.8926(6) 0.0265(14) Uani 1 1 d . . . . .
H38 H -0.109728 0.464471 0.976917 0.032 Uiso 1 1 calc R U . . .
C39 C 0.0215(7) 0.4693(6) 0.8129(5) 0.0206(12) Uani 1 1 d . . . . .
C40 C 0.0572(8) 0.5431(7) 0.6883(6) 0.0200(13) Uani 1 1 d . . . . .
O5 O 0.7012(6) 0.8816(5) 0.2916(5) 0.0349(11) Uani 1 1 d G . . . .
H5A H 0.760319 0.802938 0.293638 0.052 Uiso 1 1 d G U . . .
H5B H 0.616793 0.865869 0.353223 0.052 Uiso 1 1 d G U . . .
O6 O 0.3255(6) 0.2037(6) 0.6940(5) 0.0378(12) Uani 1 1 d G . . . .
H6A H 0.250268 0.274315 0.695313 0.057 Uiso 1 1 d G U . . .
H6B H 0.386380 0.223381 0.621585 0.057 Uiso 1 1 d G U . . .

loop_
_atom_site_aniso_label
_atom_site_aniso_U_11
_atom_site_aniso_U_22
_atom_site_aniso_U_33
_atom_site_aniso_U_23
_atom_site_aniso_U_13
_atom_site_aniso_U_12
Zn1 0.0170(3) 0.0143(4) 0.0161(4) -0.0058(3) -0.0039(3) 0.0002(3)
Zn2 0.0179(3) 0.0145(4) 0.0162(4) -0.0067(3) -0.0041(3) 0.0005(3)
F1 0.0317(18) 0.0237(19) 0.0216(17) -0.0010(14) -0.0035(14) 0.0034(15)
F2 0.0338(18) 0.0178(19) 0.0265(18) -0.0072(16) -0.0050(15) -0.0020(15)
F3 0.0271(17) 0.0171(19) 0.035(2) -0.0104(16) -0.0081(15) 0.0017(14)
F4 0.0304(18) 0.0231(19) 0.0245(18) -0.0019(14) -0.0029(14) 0.0012(15)
O1 0.025(2) 0.013(2) 0.016(2) -0.0045(18) -0.0024(16) 0.0003(17)
O2 0.017(2) 0.018(2) 0.018(2) -0.0089(19) -0.0031(17) -0.0009(17)
O3 0.017(2) 0.017(2) 0.019(2) -0.011(2) -0.0051(17) 0.0014(17)
O4 0.0179(18) 0.016(2) 0.021(2) -0.0078(19) 0.0010(16) -0.0015(16)
N1 0.017(2) 0.015(3) 0.022(3) -0.007(2) -0.006(2) 0.001(2)
N2 0.018(2) 0.016(2) 0.018(2) -0.0046(19) -0.0031(18) -0.0028(19)
N3 0.020(2) 0.018(2) 0.020(2) -0.007(2) -0.0029(18) -0.0037(19)
N4 0.020(2) 0.019(3) 0.017(3) -0.006(2) -0.006(2) -0.001(2)
C1 0.014(2) 0.020(3) 0.026(3) -0.014(3) -0.003(2) 0.000(2)
C2 0.020(3) 0.022(3) 0.024(3) -0.009(2) -0.005(2) -0.002(2)
C3 0.025(3) 0.027(3) 0.017(3) -0.008(2) -0.001(2) -0.008(2)
C4 0.030(3) 0.029(4) 0.030(3) -0.020(3) 0.005(3) -0.008(3)
C5 0.021(3) 0.019(3) 0.029(3) -0.014(3) -0.001(2) -0.003(2)
C6 0.017(3) 0.022(3) 0.023(3) -0.009(3) -0.002(2) -0.006(2)
C7 0.016(3) 0.015(3) 0.027(3) -0.007(3) -0.005(2) 0.000(2)
C8 0.023(3) 0.020(3) 0.017(3) -0.004(2) -0.007(2) -0.002(2)
C9 0.033(3) 0.015(3) 0.030(4) -0.005(3) -0.014(3) 0.003(3)
C10 0.038(3) 0.014(3) 0.031(4) 0.003(3) -0.014(3) 0.002(3)
C11 0.039(3) 0.022(3) 0.031(3) 0.004(2) -0.011(3) -0.005(3)
C12 0.029(3) 0.020(3) 0.020(3) 0.000(2) -0.005(2) -0.001(2)
C13 0.022(2) 0.019(3) 0.023(3) -0.005(2) -0.009(2) 0.000(2)
C14 0.019(3) 0.023(3) 0.021(3) -0.006(3) -0.001(2) -0.004(2)
C15 0.016(3) 0.020(3) 0.021(3) -0.007(3) -0.002(2) -0.003(2)
C16 0.020(3) 0.041(4) 0.018(3) -0.015(3) -0.002(2) 0.001(3)
C17 0.024(3) 0.042(5) 0.037(4) -0.031(4) -0.003(3) 0.002(3)
C18 0.018(3) 0.029(4) 0.034(4) -0.020(3) -0.004(2) 0.000(3)
C19 0.016(3) 0.017(3) 0.025(3) -0.009(3) -0.002(2) -0.001(2)
C20 0.014(2) 0.024(4) 0.018(3) -0.013(3) -0.001(2) -0.002(2)
C21 0.012(2) 0.023(4) 0.029(3) -0.019(3) -0.001(2) 0.000(2)
C22 0.020(3) 0.025(4) 0.022(3) -0.008(3) -0.006(2) -0.004(2)
C23 0.022(3) 0.023(3) 0.048(4) -0.027(3) -0.002(3) 0.002(3)
C24 0.027(3) 0.042(4) 0.025(3) -0.023(3) 0.001(3) -0.001(3)
C25 0.020(3) 0.034(4) 0.026(3) -0.016(3) 0.002(2) -0.002(3)
C26 0.015(3) 0.027(3) 0.019(3) -0.012(3) 0.000(2) -0.004(2)
C27 0.024(3) 0.025(3) 0.020(3) -0.009(3) -0.002(2) -0.002(2)
C28 0.027(3) 0.015(3) 0.021(3) -0.006(2) -0.010(2) 0.001(2)
C29 0.038(3) 0.023(3) 0.021(3) -0.007(2) -0.007(3) -0.002(3)
C30 0.048(4) 0.025(3) 0.025(3) -0.003(2) -0.016(3) 0.000(3)
C31 0.042(4) 0.018(4) 0.031(4) -0.004(3) -0.014(3) 0.000(3)
C32 0.030(3) 0.018(4) 0.031(4) -0.008(3) -0.008(3) 0.002(3)
C33 0.026(3) 0.015(3) 0.021(3) -0.005(2) -0.008(2) -0.002(2)
C34 0.019(3) 0.022(3) 0.025(3) -0.011(3) -0.006(2) 0.003(3)
C35 0.015(3) 0.014(3) 0.028(3) -0.010(3) -0.005(2) -0.001(2)
C36 0.026(3) 0.023(3) 0.028(3) -0.012(3) -0.006(3) -0.001(3)
C37 0.021(3) 0.033(4) 0.034(4) -0.023(3) 0.001(3) -0.003(3)
C38 0.026(3) 0.033(4) 0.021(3) -0.010(3) -0.002(2) -0.011(3)
C39 0.020(3) 0.016(3) 0.022(3) -0.003(2) -0.004(2) -0.005(2)
C40 0.020(3) 0.020(3) 0.022(3) -0.009(3) -0.002(2) -0.007(2)
O5 0.041(3) 0.021(3) 0.035(3) -0.009(2) -0.001(2) 0.003(2)
O6 0.035(3) 0.032(3) 0.046(3) -0.018(3) -0.008(2) 0.001(2)

loop_
_atom_type_symbol
_atom_type_description
_atom_type_scat_dispersion_real
_atom_type_scat_dispersion_imag
_atom_type_scat_source
C C 0.0181 0.0091 'International Tables Vol C Tables 4.2.6.8 and 6.1.1.4'
H H 0.0000 0.0000 'International Tables Vol C Tables 4.2.6.8 and 6.1.1.4'
F F 0.0727 0.0534 'International Tables Vol C Tables 4.2.6.8 and 6.1.1.4'
N N 0.0311 0.0180 'International Tables Vol C Tables 4.2.6.8 and 6.1.1.4'
O O 0.0492 0.0322 'International Tables Vol C Tables 4.2.6.8 and 6.1.1.4'
Zn Zn -1.5491 0.6778 'International Tables Vol C Tables 4.2.6.8 and 6.1.1.4'

loop_
_geom_angle_atom_site_label_1
_geom_angle_atom_site_label_2
_geom_angle_atom_site_label_3
_geom_angle
_geom_angle_site_symmetry_1
_geom_angle_site_symmetry_3
_geom_angle_publ_flag
O1 Zn1 Zn2 104.57(12) . . ?
O1 Zn1 O2 94.24(17) . . ?
O1 Zn1 O3 106.34(17) . . ?
O1 Zn1 N1 92.95(19) . . ?
O1 Zn1 N2 142.19(17) . . ?
O2 Zn1 Zn2 40.26(11) . . ?
O2 Zn1 N1 172.2(2) . . ?
O2 Zn1 N2 89.92(17) . . ?
O3 Zn1 Zn2 41.37(13) . . ?
O3 Zn1 O2 81.61(16) . . ?
O3 Zn1 N1 99.20(19) . . ?
O3 Zn1 N2 111.45(18) . . ?
N1 Zn1 Zn2 139.78(13) . . ?
N2 Zn1 Zn2 102.70(12) . . ?
N2 Zn1 N1 82.6(2) . . ?
O2 Zn2 Zn1 41.32(13) . . ?
O2 Zn2 O3 81.26(16) . . ?
O2 Zn2 N3 122.33(18) . . ?
O2 Zn2 N4 93.59(19) . . ?
O3 Zn2 Zn1 39.97(11) . . ?
O3 Zn2 N3 90.84(18) . . ?
O3 Zn2 N4 168.8(2) . . ?
O4 Zn2 Zn1 107.99(12) . . ?
O4 Zn2 O2 112.95(17) . . ?
O4 Zn2 O3 96.30(18) . . ?
O4 Zn2 N3 124.71(17) . . ?
O4 Zn2 N4 94.84(19) . . ?
N3 Zn2 Zn1 111.92(13) . . ?
N3 Zn2 N4 83.5(2) . . ?
N4 Zn2 Zn1 134.35(14) . . ?
C1 O1 Zn1 121.5(4) . . ?
Zn2 O2 Zn1 98.42(19) . . ?
C20 O2 Zn1 123.0(4) . . ?
C20 O2 Zn2 118.0(4) . . ?
Zn1 O3 Zn2 98.66(19) . . ?
C21 O3 Zn1 119.7(4) . . ?
C21 O3 Zn2 122.1(4) . . ?
C40 O4 Zn2 120.7(4) . . ?
Zn1 N1 H1 108.2 . . ?
C7 N1 Zn1 112.1(4) . . ?
C7 N1 H1 108.2 . . ?
C7 N1 C8 111.6(5) . . ?
C8 N1 Zn1 108.5(4) . . ?
C8 N1 H1 108.2 . . ?
Zn1 N2 H2 109.4 . . ?
C13 N2 Zn1 105.4(3) . . ?
C13 N2 H2 109.4 . . ?
C14 N2 Zn1 111.0(3) . . ?
C14 N2 H2 109.4 . . ?
C14 N2 C13 112.1(4) . . ?
Zn2 N3 H3 108.0 . . ?
C27 N3 Zn2 104.8(3) . . ?
C27 N3 H3 108.0 . . ?
C27 N3 C28 118.1(4) . . ?
C28 N3 Zn2 109.4(3) . . ?
C28 N3 H3 108.0 . . ?
Zn2 N4 H4 109.1 . . ?
C33 N4 Zn2 105.1(3) . . ?
C33 N4 H4 109.1 . . ?
C34 N4 Zn2 107.8(4) . . ?
C34 N4 H4 109.1 . . ?
C34 N4 C33 116.4(5) . . ?
O1 C1 C2 120.3(6) . . ?
O1 C1 C6 123.2(6) . . ?
C2 C1 C6 116.4(6) . . ?
F1 C2 C1 117.9(5) . . ?
F1 C2 C3 117.4(5) . . ?
C1 C2 C3 124.7(6) . . ?
C2 C3 H3A 121.0 . . ?
C2 C3 C4 117.9(6) . . ?
C4 C3 H3A 121.0 . . ?
C3 C4 H4A 120.1 . . ?
C5 C4 C3 119.9(6) . . ?
C5 C4 H4A 120.1 . . ?
C4 C5 H5 119.0 . . ?
C4 C5 C6 121.9(6) . . ?
C6 C5 H5 119.0 . . ?
C1 C6 C7 120.7(6) . . ?
C5 C6 C1 119.1(6) . . ?
C5 C6 C7 120.1(6) . . ?
N1 C7 C6 112.2(5) . . ?
N1 C7 H7A 109.2 . . ?
N1 C7 H7B 109.2 . . ?
C6 C7 H7A 109.2 . . ?
C6 C7 H7B 109.2 . . ?
H7A C7 H7B 107.9 . . ?
N1 C8 H8 108.0 . . ?
N1 C8 C9 111.5(5) . . ?
N1 C8 C13 110.4(4) . . ?
C9 C8 H8 108.0 . . ?
C13 C8 H8 108.0 . . ?
C13 C8 C9 110.8(5) . . ?
C8 C9 H9A 109.4 . . ?
C8 C9 H9B 109.4 . . ?
C8 C9 C10 111.4(5) . . ?
H9A C9 H9B 108.0 . . ?
C10 C9 H9A 109.4 . . ?
C10 C9 H9B 109.4 . . ?
C9 C10 H10A 109.6 . . ?
C9 C10 H10B 109.6 . . ?
H10A C10 H10B 108.1 . . ?
C11 C10 C9 110.3(5) . . ?
C11 C10 H10A 109.6 . . ?
C11 C10 H10B 109.6 . . ?
C10 C11 H11A 109.3 . . ?
C10 C11 H11B 109.3 . . ?
H11A C11 H11B 107.9 . . ?
C12 C11 C10 111.8(5) . . ?
C12 C11 H11A 109.3 . . ?
C12 C11 H11B 109.3 . . ?
C11 C12 H12A 109.6 . . ?
C11 C12 H12B 109.6 . . ?
C11 C12 C13 110.4(5) . . ?
H12A C12 H12B 108.1 . . ?
C13 C12 H12A 109.6 . . ?
C13 C12 H12B 109.6 . . ?
N2 C13 C8 107.9(4) . . ?
N2 C13 C12 114.0(4) . . ?
N2 C13 H13 108.2 . . ?
C8 C13 C12 110.1(4) . . ?
C8 C13 H13 108.2 . . ?
C12 C13 H13 108.2 . . ?
N2 C14 H14A 109.3 . . ?
N2 C14 H14B 109.3 . . ?
H14A C14 H14B 108.0 . . ?
C15 C14 N2 111.6(5) . . ?
C15 C14 H14A 109.3 . . ?
C15 C14 H14B 109.3 . . ?
C16 C15 C14 120.7(6) . . ?
C20 C15 C14 120.4(5) . . ?
C20 C15 C16 118.8(6) . . ?
C15 C16 H16 118.9 . . ?
C17 C16 C15 122.3(6) . . ?
C17 C16 H16 118.9 . . ?
C16 C17 H17 120.2 . . ?
C16 C17 C18 119.6(6) . . ?
C18 C17 H17 120.2 . . ?
C17 C18 H18 120.9 . . ?
C17 C18 C19 118.2(6) . . ?
C19 C18 H18 120.9 . . ?
F2 C19 C18 118.0(6) . . ?
F2 C19 C20 117.8(5) . . ?
C18 C19 C20 124.2(6) . . ?
O2 C20 C15 121.5(6) . . ?
O2 C20 C19 121.6(6) . . ?
C19 C20 C15 117.0(5) . . ?
O3 C21 C22 120.8(6) . . ?
O3 C21 C26 122.5(6) . . ?
C26 C21 C22 116.6(5) . . ?
F3 C22 C21 117.4(5) . . ?
F3 C22 C23 118.2(6) . . ?
C23 C22 C21 124.4(6) . . ?
C22 C23 H23 120.9 . . ?
C24 C23 C22 118.3(7) . . ?
C24 C23 H23 120.9 . . ?
C23 C24 H24 120.1 . . ?
C23 C24 C25 119.9(6) . . ?
C25 C24 H24 120.1 . . ?
C24 C25 H25 119.6 . . ?
C24 C25 C26 120.8(7) . . ?
C26 C25 H25 119.6 . . ?
C21 C26 C25 120.1(6) . . ?
C21 C26 C27 120.4(5) . . ?
C25 C26 C27 119.5(6) . . ?
N3 C27 C26 108.8(5) . . ?
N3 C27 H27A 109.9 . . ?
N3 C27 H27B 109.9 . . ?
C26 C27 H27A 109.9 . . ?
C26 C27 H27B 109.9 . . ?
H27A C27 H27B 108.3 . . ?
N3 C28 H28 106.6 . . ?
N3 C28 C29 114.7(4) . . ?
N3 C28 C33 111.3(4) . . ?
C29 C28 H28 106.6 . . ?
C29 C28 C33 110.5(4) . . ?
C33 C28 H28 106.6 . . ?
C28 C29 H29A 109.4 . . ?
C28 C29 H29B 109.4 . . ?
H29A C29 H29B 108.0 . . ?
C30 C29 C28 111.4(5) . . ?
C30 C29 H29A 109.4 . . ?
C30 C29 H29B 109.4 . . ?
C29 C30 H30A 109.5 . . ?
C29 C30 H30B 109.5 . . ?
C29 C30 C31 110.5(5) . . ?
H30A C30 H30B 108.1 . . ?
C31 C30 H30A 109.5 . . ?
C31 C30 H30B 109.5 . . ?
C30 C31 H31A 109.6 . . ?
C30 C31 H31B 109.6 . . ?
C30 C31 C32 110.1(6) . . ?
H31A C31 H31B 108.2 . . ?
C32 C31 H31A 109.6 . . ?
C32 C31 H31B 109.6 . . ?
C31 C32 H32A 109.5 . . ?
C31 C32 H32B 109.5 . . ?
H32A C32 H32B 108.1 . . ?
C33 C32 C31 110.7(5) . . ?
C33 C32 H32A 109.5 . . ?
C33 C32 H32B 109.5 . . ?
N4 C33 C28 109.4(5) . . ?
N4 C33 C32 114.0(5) . . ?
N4 C33 H33 107.7 . . ?
C28 C33 H33 107.7 . . ?
C32 C33 C28 110.1(4) . . ?
C32 C33 H33 107.7 . . ?
N4 C34 H34A 109.5 . . ?
N4 C34 H34B 109.5 . . ?
N4 C34 C35 110.5(5) . . ?
H34A C34 H34B 108.1 . . ?
C35 C34 H34A 109.5 . . ?
C35 C34 H34B 109.5 . . ?
C36 C35 C34 120.7(6) . . ?
C36 C35 C40 119.6(6) . . ?
C40 C35 C34 119.7(6) . . ?
C35 C36 H36 119.1 . . ?
C37 C36 C35 121.8(6) . . ?
C37 C36 H36 119.1 . . ?
C36 C37 H37 120.3 . . ?
C38 C37 C36 119.5(6) . . ?
C38 C37 H37 120.3 . . ?
C37 C38 H38 120.9 . . ?
C39 C38 C37 118.2(6) . . ?
C39 C38 H38 120.9 . . ?
F4 C39 C38 118.0(5) . . ?
F4 C39 C40 117.3(5) . . ?
C38 C39 C40 124.6(6) . . ?
O4 C40 C35 123.8(6) . . ?
O4 C40 C39 119.9(6) . . ?
C39 C40 C35 116.2(6) . . ?
H5A O5 H5B 109.5 . . ?
H6A O6 H6B 109.5 . . ?

loop_
_geom_bond_atom_site_label_1
_geom_bond_atom_site_label_2
_geom_bond_distance
_geom_bond_site_symmetry_2
_geom_bond_publ_flag
Zn1 Zn2 3.1389(7) . ?
Zn1 O1 1.959(4) . ?
Zn1 O2 2.095(5) . ?
Zn1 O3 2.040(4) . ?
Zn1 N1 2.149(5) . ?
Zn1 N2 2.109(5) . ?
Zn2 O2 2.051(4) . ?
Zn2 O3 2.099(5) . ?
Zn2 O4 1.950(4) . ?
Zn2 N3 2.115(5) . ?
Zn2 N4 2.133(5) . ?
F1 C2 1.360(7) . ?
F2 C19 1.364(8) . ?
F3 C22 1.372(8) . ?
F4 C39 1.372(7) . ?
O1 C1 1.342(7) . ?
O2 C20 1.359(7) . ?
O3 C21 1.354(7) . ?
O4 C40 1.330(7) . ?
N1 H1 1.0000 . ?
N1 C7 1.493(8) . ?
N1 C8 1.493(8) . ?
N2 H2 1.0000 . ?
N2 C13 1.497(7) . ?
N2 C14 1.495(7) . ?
N3 H3 1.0000 . ?
N3 C27 1.501(7) . ?
N3 C28 1.502(7) . ?
N4 H4 1.0000 . ?
N4 C33 1.499(8) . ?
N4 C34 1.489(8) . ?
C1 C2 1.380(9) . ?
C1 C6 1.415(9) . ?
C2 C3 1.383(8) . ?
C3 H3A 0.9500 . ?
C3 C4 1.386(9) . ?
C4 H4A 0.9500 . ?
C4 C5 1.364(10) . ?
C5 H5 0.9500 . ?
C5 C6 1.408(9) . ?
C6 C7 1.498(9) . ?
C7 H7A 0.9900 . ?
C7 H7B 0.9900 . ?
C8 H8 1.0000 . ?
C8 C9 1.527(8) . ?
C8 C13 1.527(7) . ?
C9 H9A 0.9900 . ?
C9 H9B 0.9900 . ?
C9 C10 1.537(9) . ?
C10 H10A 0.9900 . ?
C10 H10B 0.9900 . ?
C10 C11 1.526(9) . ?
C11 H11A 0.9900 . ?
C11 H11B 0.9900 . ?
C11 C12 1.519(8) . ?
C12 H12A 0.9900 . ?
C12 H12B 0.9900 . ?
C12 C13 1.536(7) . ?
C13 H13 1.0000 . ?
C14 H14A 0.9900 . ?
C14 H14B 0.9900 . ?
C14 C15 1.485(9) . ?
C15 C16 1.409(9) . ?
C15 C20 1.398(9) . ?
C16 H16 0.9500 . ?
C16 C17 1.372(10) . ?
C17 H17 0.9500 . ?
C17 C18 1.381(11) . ?
C18 H18 0.9500 . ?
C18 C19 1.381(9) . ?
C19 C20 1.393(9) . ?
C21 C22 1.394(9) . ?
C21 C26 1.393(9) . ?
C22 C23 1.377(9) . ?
C23 H23 0.9500 . ?
C23 C24 1.376(11) . ?
C24 H24 0.9500 . ?
C24 C25 1.395(11) . ?
C25 H25 0.9500 . ?
C25 C26 1.405(9) . ?
C26 C27 1.508(9) . ?
C27 H27A 0.9900 . ?
C27 H27B 0.9900 . ?
C28 H28 1.0000 . ?
C28 C29 1.522(8) . ?
C28 C33 1.535(7) . ?
C29 H29A 0.9900 . ?
C29 H29B 0.9900 . ?
C29 C30 1.516(8) . ?
C30 H30A 0.9900 . ?
C30 H30B 0.9900 . ?
C30 C31 1.523(9) . ?
C31 H31A 0.9900 . ?
C31 H31B 0.9900 . ?
C31 C32 1.525(10) . ?
C32 H32A 0.9900 . ?
C32 H32B 0.9900 . ?
C32 C33 1.519(8) . ?
C33 H33 1.0000 . ?
C34 H34A 0.9900 . ?
C34 H34B 0.9900 . ?
C34 C35 1.500(9) . ?
C35 C36 1.394(9) . ?
C35 C40 1.412(10) . ?
C36 H36 0.9500 . ?
C36 C37 1.389(10) . ?
C37 H37 0.9500 . ?
C37 C38 1.380(10) . ?
C38 H38 0.9500 . ?
C38 C39 1.377(9) . ?
C39 C40 1.394(9) . ?
O5 H5A 0.8699 . ?
O5 H5B 0.8700 . ?
O6 H6A 0.8697 . ?
O6 H6B 0.8700 . ?
